data_7160355
loop_
_publ_author_name
'Kishor, Kaushal'
'Prabhakar, Neha Sharma'
'Singh, Krishna Nand'

_publ_section_title
;
 Iodine-mediated regioselective C-3 sulfenylation using elemental sulfur
 and arylhydrazine hydrochloride to access 3-sulfenylated
 imidazo[1,2-a]pyridines
;
_journal_name_full 'Organic &amp; Biomolecular Chemistry'
_journal_paper_doi 10.1039/D4OB02095B
_journal_year 2025
_chemical_formula_moiety 'C20 H13 F3 N2 S'
_chemical_formula_sum 'C20 H13 F3 N2 S'
_chemical_formula_weight 370.38
_space_group_crystal_system monoclinic
_space_group_IT_number 14
_space_group_name_Hall '-P 2ybc'
_space_group_name_H-M_alt 'P 1 21/c 1'
_atom_sites_solution_hydrogens geom
_atom_sites_solution_primary dual
_audit_creation_date 2024-09-23
_audit_creation_method
;
Olex2 1.5
(compiled 2024.02.16 svn.r378c4104 for OlexSys, GUI svn.r6928)
;
_audit_update_record
;
2024-09-23 deposited with the CCDC.	2025-01-27 downloaded from the CCDC.
;
_cell_angle_alpha 90
_cell_angle_beta 90.1380(10)
_cell_angle_gamma 90
_cell_formula_units_Z 4
_cell_length_a 8.71930(10)
_cell_length_b 10.18290(10)
_cell_length_c 18.9834(2)
_cell_measurement_reflns_used 14168
_cell_measurement_temperature 293(2)
_cell_measurement_theta_max 67.9590
_cell_measurement_theta_min 2.3340
_cell_volume 1685.49(3)
_computing_cell_refinement 'CrysAlisPro 1.171.43.124a (Rigaku OD, 2024)'
_computing_data_collection 'CrysAlisPro system (CCD 42.90a 64-bit (release 14-04-2023))'
_computing_data_reduction 'CrysAlisPro 1.171.43.124a (Rigaku OD, 2024)'
_computing_molecular_graphics 'Olex2 1.5 (Dolomanov et al., 2009)'
_computing_publication_material 'Olex2 1.5 (Dolomanov et al., 2009)'
_computing_structure_refinement 'SHELXL 2019/3 (Sheldrick, 2015)'
_computing_structure_solution 'SHELXT 2018/2 (Sheldrick, 2018)'
_diffrn_ambient_temperature 293(2)
_diffrn_detector 'Hybrid Pixel Array Detector'
_diffrn_detector_area_resol_mean 10.0000
_diffrn_detector_type HyPix3000
_diffrn_measured_fraction_theta_full 0.994
_diffrn_measured_fraction_theta_max 0.991
_diffrn_measurement_details
;
List of Runs (angles in degrees, time in seconds):

  # Type    Start    End  Width  t~exp~   \w     \q     \k     \f   Frames
#--------------------------------------------------------------------------
  1  \w    -75.00  24.00   0.50    0.20    --  -40.83  99.00 -55.00  198
  2  \w    -32.00  29.00   0.50    0.20    --  -40.83  26.00 132.00  122
  3  \w   -109.00 -53.00   0.50    0.20    --  -40.83-154.00 -40.00  112
  4  \w   -111.00 -26.00   0.50    0.20    --  -40.83 -26.00 -31.00  170
  5  \w     27.00 111.00   0.50    0.20    --   40.83  26.00 132.00  168
  6  \w     49.00 110.00   0.50    0.20    --   40.83-154.00 -40.00  122
  7  \w     31.00  87.00   0.50    0.20    --   40.83-121.00 117.00  112
  8  \w   -152.00 -68.00   0.50    0.76    --  -82.50 -26.00 -31.00  168
  9  \w    -81.00 -10.00   0.50    0.76    --  -82.50  99.00 -55.00  142
 10  \w   -155.00 -85.00   0.50    0.76    --  -82.50 -99.00-161.00  140
 11  \w   -146.00 -75.00   0.50    0.76    --  -82.50-121.00 117.00  142
 12  \w    107.00 168.00   0.50    0.76    --   96.04  99.00 -55.00  122
 13  \w     24.00 107.00   0.50    0.76    --   96.04 -99.00-161.00  166
 14  \w     49.00 133.00   0.50    0.76    --   96.04-154.00 -40.00  168
 15  \w     97.00 160.00   0.50    0.76    --   96.04 121.00-159.00  126
 16  \w     82.00 166.00   0.50    0.76    --   96.04  26.00 132.00  168
 17  \w    -27.00  37.00   0.50    0.20    --   40.83 -32.00-120.00  128
 18  \w    -35.00  24.00   0.50    0.20    --   40.83 -11.00  30.00  118
 19  \w     -2.00  75.00   0.50    0.20    --   40.83 -99.00-161.00  154
 20  \w    -35.00  24.00   0.50    0.20    --   40.83 -11.00  90.00  118
 21  \w    -47.00 -15.00   0.50    0.76    --  -82.50  42.00   0.00   64
 22  \w    -47.00 -15.00   0.50    0.76    --  -82.50  42.00  90.00   64
 23  \w     28.00  68.00   0.50    0.76    --   96.04 -59.00-150.00   80
 24  \w     29.00  57.00   0.50    0.76    --   96.04 -50.00-120.00   56
 25  \w     29.00  57.00   0.50    0.76    --   96.04 -50.00 -30.00   56
 26  \w     28.00  68.00   0.50    0.76    --   96.04 -59.00 -30.00   80
 27  \w     28.00  83.00   0.50    0.76    --   96.04 -68.00-180.00  110
 28  \w     29.00  57.00   0.50    0.76    --   96.04 -50.00 -90.00   56
 29  \w     29.00  57.00   0.50    0.76    --   96.04 -50.00  90.00   56
 30  \w     28.00  68.00   0.50    0.76    --   96.04 -59.00  60.00   80
 31  \w     29.00  57.00   0.50    0.76    --   96.04 -50.00   0.00   56
 32  \w     28.00  68.00   0.50    0.76    --   96.04 -59.00  90.00   80
 33  \w   -109.00 -14.00   0.50    0.20    --  -40.83 -77.00 -90.00  190
 34  \w   -109.00 -14.00   0.50    0.20    --  -40.83 -77.00-150.00  190
 35  \w   -108.00 -17.00   0.50    0.20    --  -40.83 -65.00   0.00  182
 36  \w   -109.00 -14.00   0.50    0.20    --  -40.83 -77.00 120.00  190
 37  \w   -109.00 -14.00   0.50    0.20    --  -40.83 -77.00  60.00  190
 38  \w   -108.00 -17.00   0.50    0.20    --  -40.83 -65.00 -60.00  182
 39  \w   -108.00 -17.00   0.50    0.20    --  -40.83 -65.00-120.00  182
 40  \w    -27.00  37.00   0.50    0.20    --   40.83 -32.00-180.00  128
 41  \w     18.00 109.00   0.50    0.20    --   40.83  65.00-180.00  182
 42  \w   -150.00 -58.00   0.50    0.76    --  -82.50 -68.00  60.00  184
 43  \w     23.00 106.00   0.50    0.76    --   96.04 -96.00   0.00  166
 44  \w     74.00 163.00   0.50    0.76    --   96.04  59.00 150.00  178
 45  \w     79.00 162.00   0.50    0.76    --   96.04  42.00 -90.00  166
 46  \w     74.00 163.00   0.50    0.76    --   96.04  59.00 -60.00  178
 47  \w     74.00 163.00   0.50    0.76    --   96.04  59.00 -30.00  178
 48  \w     82.00 164.00   0.50    0.76    --   96.04  33.00-150.00  164
 49  \w     44.00 127.00   0.50    0.76    --   96.04-145.00-150.00  166
 50  \w     77.00 163.00   0.50    0.76    --   96.04  50.00-120.00  172
 51  \w     74.00 163.00   0.50    0.76    --   96.04  59.00   0.00  178
 52  \w     69.00 136.00   0.50    0.76    --   96.04  77.00  90.00  134
 53  \w     74.00 163.00   0.50    0.76    --   96.04  59.00  60.00  178
;
_diffrn_measurement_device 'four-circle diffractometer'
_diffrn_measurement_device_type 'XtaLAB Synergy, Dualflex, HyPix3000'
_diffrn_measurement_method '\w scans'
_diffrn_orient_matrix_type 'CrysAlisPro convention (1999,Acta A55,543-557)'
_diffrn_orient_matrix_UB_11 0.1642635000
_diffrn_orient_matrix_UB_12 -0.0319677000
_diffrn_orient_matrix_UB_13 -0.0243111000
_diffrn_orient_matrix_UB_21 -0.0620628000
_diffrn_orient_matrix_UB_22 -0.0393403000
_diffrn_orient_matrix_UB_23 -0.0730868000
_diffrn_orient_matrix_UB_31 0.0196844000
_diffrn_orient_matrix_UB_32 0.1425261000
_diffrn_orient_matrix_UB_33 -0.0255692000
_diffrn_radiation_monochromator mirror
_diffrn_radiation_probe x-ray
_diffrn_radiation_type 'Cu K\a'
_diffrn_radiation_wavelength 1.54184
_diffrn_reflns_av_R_equivalents 0.0485
_diffrn_reflns_av_unetI/netI 0.0228
_diffrn_reflns_Laue_measured_fraction_full 0.994
_diffrn_reflns_Laue_measured_fraction_max 0.991
_diffrn_reflns_limit_h_max 10
_diffrn_reflns_limit_h_min -10
_diffrn_reflns_limit_k_max 12
_diffrn_reflns_limit_k_min -10
_diffrn_reflns_limit_l_max 22
_diffrn_reflns_limit_l_min -22
_diffrn_reflns_number 21745
_diffrn_reflns_point_group_measured_fraction_full 0.994
_diffrn_reflns_point_group_measured_fraction_max 0.991
_diffrn_reflns_theta_full 67.684
_diffrn_reflns_theta_max 68.059
_diffrn_reflns_theta_min 4.659
_diffrn_source 'micro-focus sealed X-ray tube'
_diffrn_source_type 'PhotonJet (Cu) X-ray Source'
_exptl_absorpt_coefficient_mu 2.045
_exptl_absorpt_correction_T_max 1.00000
_exptl_absorpt_correction_T_min 0.20186
_exptl_absorpt_correction_type multi-scan
_exptl_absorpt_process_details
;
CrysAlisPro 1.171.43.124a (Rigaku Oxford Diffraction, 2024)
Empirical absorption correction using spherical harmonics,
implemented in SCALE3 ABSPACK scaling algorithm.
;
_exptl_crystal_colour yellow
_exptl_crystal_colour_primary yellow
_exptl_crystal_density_diffrn 1.460
_exptl_crystal_description block
_exptl_crystal_F_000 760
_exptl_crystal_size_max 0.16
_exptl_crystal_size_mid 0.13
_exptl_crystal_size_min 0.09
_refine_diff_density_max 0.162
_refine_diff_density_min -0.228
_refine_diff_density_rms 0.044
_refine_ls_extinction_method none
_refine_ls_goodness_of_fit_ref 1.048
_refine_ls_hydrogen_treatment constr
_refine_ls_matrix_type full
_refine_ls_number_parameters 263
_refine_ls_number_reflns 3052
_refine_ls_number_restraints 3
_refine_ls_restrained_S_all 1.052
_refine_ls_R_factor_all 0.0391
_refine_ls_R_factor_gt 0.0355
_refine_ls_shift/su_max 0.004
_refine_ls_shift/su_mean 0.000
_refine_ls_structure_factor_coef Fsqd
_refine_ls_weighting_details 'w=1/[\s^2^(Fo^2^)+(0.0528P)^2^+0.3321P] where P=(Fo^2^+2Fc^2^)/3'
_refine_ls_weighting_scheme calc
_refine_ls_wR_factor_gt 0.0941
_refine_ls_wR_factor_ref 0.0970
_reflns_Friedel_coverage 0.000
_reflns_number_gt 2740
_reflns_number_total 3052
_reflns_threshold_expression 'I > 2\s(I)'
_cod_data_source_file d4ob02095b2.cif
_cod_data_source_block cf3ph
_cod_database_code 7160355
_shelx_shelxl_version_number 2019/3
_chemical_oxdiff_formula 'C H N F S'
_shelx_space_group_comment
;
The symmetry employed for this shelxl refinement is uniquely defined
by the following loop, which should always be used as a source of
symmetry information in preference to the above space-group names.
They are only intended as comments.
;
_shelx_estimated_absorpt_t_max 0.837
_shelx_estimated_absorpt_t_min 0.736
_olex2_refinement_description
;
1. Fixed Uiso
 At 1.2 times of:
  All C(H) groups
2. Restrained distances
 F5-C7 \\sim F1-C7
 with sigma of 0.02
 F2-C7 \\sim F3-C7
 with sigma of 0.02
 F6-C7 \\sim F4-C7
 with sigma of 0.02
3. Rigid body (RIGU) restrains
 F5, F2, F6
 with sigma for 1-2 distances of 0.004 and sigma for 1-3 distances of 0.004
 F1, F3, F4
 with sigma for 1-2 distances of 0.004 and sigma for 1-3 distances of 0.004
4. Others
 Sof(F1)=Sof(F4)=Sof(F3)=1-FVAR(1)
 Sof(F5)=Sof(F2)=Sof(F6)=FVAR(1)
5.a Aromatic/amide H refined with riding coordinates:
 C14(H14), C16(H16), C18(H18), C20(H20), C5(H5), C11(H11), C3(H3), C13(H13),
 C15(H15), C2(H2), C17(H17), C9(H9), C19(H19)
;
_olex2_submission_special_instructions 'No special instructions were received'
_oxdiff_exptl_absorpt_empirical_details
;
Empirical correction (ABSPACK) includes:
- Absorption correction using spherical harmonics
- Frame scaling
;
_oxdiff_exptl_absorpt_empirical_full_max 2.393
_oxdiff_exptl_absorpt_empirical_full_min 0.777

loop_
_space_group_symop_operation_xyz
'x, y, z'
'-x, y+1/2, -z+1/2'
'-x, -y, -z'
'x, -y-1/2, z-1/2'

loop_
_atom_site_label
_atom_site_type_symbol
_atom_site_fract_x
_atom_site_fract_y
_atom_site_fract_z
_atom_site_U_iso_or_equiv
_atom_site_adp_type
_atom_site_occupancy
_atom_site_site_symmetry_order
_atom_site_calc_flag
_atom_site_refinement_flags_posn
_atom_site_refinement_flags_adp
_atom_site_refinement_flags_occupancy
_atom_site_disorder_assembly
_atom_site_disorder_group
S1 S 0.53471(5) 0.70891(4) 0.29690(2) 0.04730(14) Uani 1 1 d . . . . .
N1 N 0.40097(15) 0.63416(12) 0.17345(6) 0.0445(3) Uani 1 1 d . . . . .
N2 N 0.57565(16) 0.51357(13) 0.11612(6) 0.0477(3) Uani 1 1 d . . . . .
F5 F 0.2239(18) 0.388(2) 0.5685(4) 0.165(7) Uani 0.344(13) 1 d D . P A 1
C1 C 0.63336(18) 0.54827(14) 0.18028(7) 0.0435(3) Uani 1 1 d . . . . .
C4 C 0.44036(16) 0.60158(14) 0.35678(7) 0.0390(3) Uani 1 1 d . . . . .
C6 C 0.78824(18) 0.50200(15) 0.20057(8) 0.0459(3) Uani 1 1 d . . . . .
C8 C 0.43456(18) 0.56545(15) 0.11288(8) 0.0455(3) Uani 1 1 d . . . . .
C10 C 0.29251(17) 0.44631(16) 0.45487(8) 0.0456(4) Uani 1 1 d . . . . .
C12 C 0.52934(18) 0.62391(14) 0.21762(7) 0.0436(3) Uani 1 1 d . . . . .
C14 C 0.42692(19) 0.46831(15) 0.34582(8) 0.0496(4) Uani 1 1 d . . . . .
H14 H 0.468161 0.430542 0.305481 0.059 Uiso 1 1 calc R U . . .
F2 F 0.0579(9) 0.3690(16) 0.4975(9) 0.133(5) Uani 0.344(13) 1 d D . P A 1
C16 C 0.30938(19) 0.57888(17) 0.46684(8) 0.0525(4) Uani 1 1 d . . . . .
H16 H 0.271108 0.615953 0.507978 0.063 Uiso 1 1 calc R U . . .
F6 F 0.217(3) 0.2336(7) 0.4938(12) 0.152(7) Uani 0.344(13) 1 d D . P A 1
C18 C 0.38280(18) 0.65682(16) 0.41808(8) 0.0485(4) Uani 1 1 d . . . . .
H18 H 0.393758 0.746387 0.426259 0.058 Uiso 1 1 calc R U . . .
C20 C 0.2632(2) 0.69714(17) 0.18260(9) 0.0547(4) Uani 1 1 d . . . . .
H20 H 0.242904 0.742687 0.224009 0.066 Uiso 1 1 calc R U . . .
C5 C 0.3526(2) 0.39091(16) 0.39444(9) 0.0525(4) Uani 1 1 d . . . . .
H5 H 0.342759 0.301142 0.386613 0.063 Uiso 1 1 calc R U . . .
C11 C 0.3243(2) 0.55964(17) 0.05877(8) 0.0546(4) Uani 1 1 d . . . . .
H11 H 0.344321 0.513937 0.017386 0.065 Uiso 1 1 calc R U . . .
C3 C 0.8684(2) 0.42071(18) 0.15439(9) 0.0590(4) Uani 1 1 d . . . . .
H3 H 0.825772 0.399791 0.110870 0.071 Uiso 1 1 calc R U . . .
C13 C 0.8580(2) 0.53232(18) 0.26454(9) 0.0578(4) Uani 1 1 d . . . . .
H13 H 0.807772 0.586525 0.296449 0.069 Uiso 1 1 calc R U . . .
C7 C 0.2063(2) 0.3621(2) 0.50534(9) 0.0613(5) Uani 1 1 d D . . . .
C15 C 0.1877(2) 0.62208(19) 0.06801(10) 0.0615(4) Uani 1 1 d . . . . .
H15 H 0.113550 0.618732 0.032767 0.074 Uiso 1 1 calc R U . . .
C2 C 0.1581(2) 0.69190(19) 0.13078(10) 0.0614(5) Uani 1 1 d . . . . .
H2 H 0.064678 0.734758 0.136331 0.074 Uiso 1 1 calc R U . . .
C17 C 1.0010(2) 0.4829(2) 0.28118(10) 0.0657(5) Uani 1 1 d . . . . .
H17 H 1.046422 0.504591 0.323999 0.079 Uiso 1 1 calc R U . . .
C9 C 1.0098(2) 0.3711(2) 0.17246(11) 0.0711(5) Uani 1 1 d . . . . .
H9 H 1.060701 0.315633 0.141414 0.085 Uiso 1 1 calc R U . . .
C19 C 1.0764(2) 0.4024(2) 0.23534(11) 0.0687(5) Uani 1 1 d . . . . .
H19 H 1.172508 0.369016 0.246930 0.082 Uiso 1 1 calc R U . . .
F1 F 0.1775(8) 0.4220(4) 0.5655(2) 0.1075(19) Uani 0.656(13) 1 d D . P A 2
F4 F 0.0779(7) 0.3235(9) 0.4815(3) 0.128(3) Uani 0.656(13) 1 d D . P A 2
F3 F 0.2873(5) 0.2594(6) 0.5256(3) 0.0996(13) Uani 0.656(13) 1 d D . P A 2

loop_
_atom_site_aniso_label
_atom_site_aniso_U_11
_atom_site_aniso_U_22
_atom_site_aniso_U_33
_atom_site_aniso_U_23
_atom_site_aniso_U_13
_atom_site_aniso_U_12
S1 0.0672(3) 0.0374(2) 0.0374(2) -0.00491(14) 0.01100(16) -0.00507(16)
N1 0.0576(7) 0.0384(7) 0.0375(6) 0.0017(5) 0.0091(5) 0.0018(5)
N2 0.0644(8) 0.0434(7) 0.0355(6) -0.0016(5) 0.0081(5) 0.0029(6)
F5 0.157(7) 0.298(17) 0.041(4) 0.057(6) -0.037(4) -0.141(9)
C1 0.0616(9) 0.0346(8) 0.0345(7) 0.0013(6) 0.0106(6) -0.0017(6)
C4 0.0452(7) 0.0385(8) 0.0332(7) -0.0026(6) 0.0024(5) 0.0024(6)
C6 0.0566(8) 0.0370(8) 0.0441(8) 0.0058(6) 0.0084(6) -0.0003(6)
C8 0.0618(9) 0.0385(8) 0.0362(7) 0.0016(6) 0.0083(6) 0.0007(7)
C10 0.0480(8) 0.0509(9) 0.0377(7) 0.0045(6) 0.0033(6) 0.0005(7)
C12 0.0593(8) 0.0373(8) 0.0342(7) 0.0008(6) 0.0084(6) -0.0011(6)
C14 0.0693(10) 0.0406(8) 0.0389(7) -0.0063(6) 0.0135(7) 0.0020(7)
F2 0.051(3) 0.152(8) 0.198(13) 0.084(8) 0.029(5) 0.000(5)
C16 0.0632(9) 0.0560(10) 0.0385(8) -0.0083(7) 0.0133(7) 0.0021(8)
F6 0.202(12) 0.052(3) 0.202(12) 0.031(5) 0.140(10) 0.013(5)
C18 0.0625(9) 0.0411(8) 0.0420(8) -0.0082(6) 0.0099(7) 0.0007(7)
C20 0.0642(10) 0.0510(10) 0.0489(9) -0.0028(7) 0.0114(7) 0.0078(8)
C5 0.0719(10) 0.0376(8) 0.0483(9) -0.0011(7) 0.0094(7) -0.0018(7)
C11 0.0705(10) 0.0523(10) 0.0409(8) -0.0030(7) 0.0043(7) 0.0011(8)
C3 0.0673(10) 0.0591(11) 0.0507(9) -0.0101(8) 0.0078(8) 0.0049(8)
C13 0.0691(10) 0.0561(10) 0.0481(9) -0.0047(8) 0.0039(8) 0.0079(8)
C7 0.0648(11) 0.0681(13) 0.0511(10) 0.0079(9) 0.0077(8) -0.0063(9)
C15 0.0672(10) 0.0655(12) 0.0518(9) 0.0015(8) -0.0042(8) 0.0032(9)
C2 0.0606(10) 0.0623(11) 0.0612(10) 0.0009(8) 0.0053(8) 0.0127(8)
C17 0.0696(11) 0.0674(12) 0.0600(10) -0.0013(9) -0.0067(9) 0.0066(9)
C9 0.0695(11) 0.0687(12) 0.0751(13) -0.0112(10) 0.0121(10) 0.0165(10)
C19 0.0623(10) 0.0662(12) 0.0777(13) 0.0010(10) 0.0005(9) 0.0101(9)
F1 0.174(5) 0.089(2) 0.059(2) -0.0045(14) 0.060(3) -0.021(2)
F4 0.103(4) 0.206(7) 0.0747(18) 0.029(3) -0.019(2) -0.101(4)
F3 0.106(2) 0.076(2) 0.117(3) 0.051(2) 0.017(2) -0.0031(16)

loop_
_atom_type_symbol
_atom_type_description
_atom_type_scat_dispersion_real
_atom_type_scat_dispersion_imag
_atom_type_scat_source
C C 0.0181 0.0091 'International Tables Vol C Tables 4.2.6.8 and 6.1.1.4'
H H 0.0000 0.0000 'International Tables Vol C Tables 4.2.6.8 and 6.1.1.4'
F F 0.0727 0.0534 'International Tables Vol C Tables 4.2.6.8 and 6.1.1.4'
N N 0.0311 0.0180 'International Tables Vol C Tables 4.2.6.8 and 6.1.1.4'
S S 0.3331 0.5567 'International Tables Vol C Tables 4.2.6.8 and 6.1.1.4'

loop_
_geom_angle_atom_site_label_1
_geom_angle_atom_site_label_2
_geom_angle_atom_site_label_3
_geom_angle
_geom_angle_site_symmetry_1
_geom_angle_site_symmetry_3
_geom_angle_publ_flag
C12 S1 C4 103.64(7) . . ?
C8 N1 C12 106.89(12) . . ?
C20 N1 C8 122.03(14) . . ?
C20 N1 C12 131.08(13) . . ?
C8 N2 C1 106.00(12) . . ?
N2 C1 C6 118.97(13) . . ?
N2 C1 C12 111.12(14) . . ?
C12 C1 C6 129.90(14) . . ?
C14 C4 S1 123.20(11) . . ?
C14 C4 C18 119.69(14) . . ?
C18 C4 S1 117.08(11) . . ?
C3 C6 C1 118.94(15) . . ?
C13 C6 C1 123.58(14) . . ?
C13 C6 C3 117.46(15) . . ?
N1 C8 C11 118.98(14) . . ?
N2 C8 N1 111.01(13) . . ?
N2 C8 C11 130.01(14) . . ?
C16 C10 C5 119.78(14) . . ?
C16 C10 C7 120.77(15) . . ?
C5 C10 C7 119.43(15) . . ?
N1 C12 S1 120.09(11) . . ?
C1 C12 S1 134.73(13) . . ?
C1 C12 N1 104.96(12) . . ?
C4 C14 H14 119.9 . . ?
C5 C14 C4 120.16(14) . . ?
C5 C14 H14 119.9 . . ?
C10 C16 H16 119.9 . . ?
C10 C16 C18 120.22(14) . . ?
C18 C16 H16 119.9 . . ?
C4 C18 H18 120.0 . . ?
C16 C18 C4 119.95(14) . . ?
C16 C18 H18 120.0 . . ?
N1 C20 H20 120.5 . . ?
C2 C20 N1 118.96(16) . . ?
C2 C20 H20 120.5 . . ?
C10 C5 H5 119.9 . . ?
C14 C5 C10 120.16(15) . . ?
C14 C5 H5 119.9 . . ?
C8 C11 H11 120.6 . . ?
C15 C11 C8 118.87(15) . . ?
C15 C11 H11 120.6 . . ?
C6 C3 H3 119.6 . . ?
C9 C3 C6 120.78(17) . . ?
C9 C3 H3 119.6 . . ?
C6 C13 H13 119.6 . . ?
C17 C13 C6 120.76(16) . . ?
C17 C13 H13 119.6 . . ?
F5 C7 C10 116.2(5) . . ?
F5 C7 F2 102.7(7) . . ?
F5 C7 F6 111.0(7) . . ?
F2 C7 C10 113.4(6) . . ?
F2 C7 F6 95.9(9) . . ?
F6 C7 C10 115.2(4) . . ?
F1 C7 C10 112.8(3) . . ?
F4 C7 C10 113.3(3) . . ?
F4 C7 F1 106.4(4) . . ?
F4 C7 F3 109.2(4) . . ?
F3 C7 C10 111.9(2) . . ?
F3 C7 F1 102.6(3) . . ?
C11 C15 H15 119.8 . . ?
C11 C15 C2 120.39(17) . . ?
C2 C15 H15 119.8 . . ?
C20 C2 C15 120.78(17) . . ?
C20 C2 H2 119.6 . . ?
C15 C2 H2 119.6 . . ?
C13 C17 H17 119.7 . . ?
C19 C17 C13 120.61(18) . . ?
C19 C17 H17 119.7 . . ?
C3 C9 H9 119.6 . . ?
C19 C9 C3 120.82(18) . . ?
C19 C9 H9 119.6 . . ?
C17 C19 H19 120.2 . . ?
C9 C19 C17 119.56(18) . . ?
C9 C19 H19 120.2 . . ?

loop_
_geom_bond_atom_site_label_1
_geom_bond_atom_site_label_2
_geom_bond_distance
_geom_bond_site_symmetry_2
_geom_bond_publ_flag
S1 C4 1.7799(14) . ?
S1 C12 1.7366(15) . ?
N1 C8 1.3782(19) . ?
N1 C12 1.401(2) . ?
N1 C20 1.373(2) . ?
N2 C1 1.3633(19) . ?
N2 C8 1.340(2) . ?
F5 C7 1.236(8) . ?
C1 C6 1.480(2) . ?
C1 C12 1.386(2) . ?
C4 C14 1.378(2) . ?
C4 C18 1.3875(19) . ?
C6 C3 1.395(2) . ?
C6 C13 1.392(2) . ?
C8 C11 1.406(2) . ?
C10 C16 1.377(2) . ?
C10 C5 1.382(2) . ?
C10 C7 1.490(2) . ?
C14 H14 0.9300 . ?
C14 C5 1.377(2) . ?
F2 C7 1.305(8) . ?
C16 H16 0.9300 . ?
C16 C18 1.378(2) . ?
F6 C7 1.330(9) . ?
C18 H18 0.9300 . ?
C20 H20 0.9300 . ?
C20 C2 1.344(3) . ?
C5 H5 0.9300 . ?
C11 H11 0.9300 . ?
C11 C15 1.362(2) . ?
C3 H3 0.9300 . ?
C3 C9 1.375(3) . ?
C13 H13 0.9300 . ?
C13 C17 1.381(3) . ?
C7 F1 1.319(4) . ?
C7 F4 1.270(4) . ?
C7 F3 1.319(4) . ?
C15 H15 0.9300 . ?
C15 C2 1.412(3) . ?
C2 H2 0.9300 . ?
C17 H17 0.9300 . ?
C17 C19 1.365(3) . ?
C9 H9 0.9300 . ?
C9 C19 1.364(3) . ?
C19 H19 0.9300 . ?

loop_
_geom_torsion_atom_site_label_1
_geom_torsion_atom_site_label_2
_geom_torsion_atom_site_label_3
_geom_torsion_atom_site_label_4
_geom_torsion
_geom_torsion_site_symmetry_1
_geom_torsion_site_symmetry_2
_geom_torsion_site_symmetry_3
_geom_torsion_site_symmetry_4
_geom_torsion_publ_flag
S1 C4 C14 C5 179.89(13) . . . . ?
S1 C4 C18 C16 -179.57(13) . . . . ?
N1 C8 C11 C15 -0.1(2) . . . . ?
N1 C20 C2 C15 0.5(3) . . . . ?
N2 C1 C6 C3 -2.1(2) . . . . ?
N2 C1 C6 C13 179.64(15) . . . . ?
N2 C1 C12 S1 -173.89(12) . . . . ?
N2 C1 C12 N1 0.56(16) . . . . ?
N2 C8 C11 C15 -179.55(16) . . . . ?
C1 N2 C8 N1 0.67(16) . . . . ?
C1 N2 C8 C11 -179.80(16) . . . . ?
C1 C6 C3 C9 -177.27(17) . . . . ?
C1 C6 C13 C17 178.07(16) . . . . ?
C4 S1 C12 N1 85.91(12) . . . . ?
C4 S1 C12 C1 -100.29(16) . . . . ?
C4 C14 C5 C10 -0.7(3) . . . . ?
C6 C1 C12 S1 7.0(3) . . . . ?
C6 C1 C12 N1 -178.51(14) . . . . ?
C6 C3 C9 C19 -1.3(3) . . . . ?
C6 C13 C17 C19 -0.5(3) . . . . ?
C8 N1 C12 S1 175.31(10) . . . . ?
C8 N1 C12 C1 -0.13(15) . . . . ?
C8 N1 C20 C2 -0.2(2) . . . . ?
C8 N2 C1 C6 178.42(13) . . . . ?
C8 N2 C1 C12 -0.77(17) . . . . ?
C8 C11 C15 C2 0.3(3) . . . . ?
C10 C16 C18 C4 -0.2(2) . . . . ?
C12 S1 C4 C14 22.16(15) . . . . ?
C12 S1 C4 C18 -159.88(12) . . . . ?
C12 N1 C8 N2 -0.34(16) . . . . ?
C12 N1 C8 C11 -179.93(14) . . . . ?
C12 N1 C20 C2 179.70(16) . . . . ?
C12 C1 C6 C3 176.92(16) . . . . ?
C12 C1 C6 C13 -1.3(3) . . . . ?
C14 C4 C18 C16 -1.5(2) . . . . ?
C16 C10 C5 C14 -1.0(2) . . . . ?
C16 C10 C7 F5 -38.3(13) . . . . ?
C16 C10 C7 F2 80.4(9) . . . . ?
C16 C10 C7 F6 -170.5(15) . . . . ?
C16 C10 C7 F1 -12.1(4) . . . . ?
C16 C10 C7 F4 108.8(5) . . . . ?
C16 C10 C7 F3 -127.2(4) . . . . ?
C18 C4 C14 C5 2.0(2) . . . . ?
C20 N1 C8 N2 179.59(14) . . . . ?
C20 N1 C8 C11 0.0(2) . . . . ?
C20 N1 C12 S1 -4.6(2) . . . . ?
C20 N1 C12 C1 179.94(15) . . . . ?
C5 C10 C16 C18 1.5(2) . . . . ?
C5 C10 C7 F5 143.4(13) . . . . ?
C5 C10 C7 F2 -97.9(9) . . . . ?
C5 C10 C7 F6 11.2(15) . . . . ?
C5 C10 C7 F1 169.6(4) . . . . ?
C5 C10 C7 F4 -69.5(6) . . . . ?
C5 C10 C7 F3 54.5(4) . . . . ?
C11 C15 C2 C20 -0.5(3) . . . . ?
C3 C6 C13 C17 -0.2(3) . . . . ?
C3 C9 C19 C17 0.6(3) . . . . ?
C13 C6 C3 C9 1.1(3) . . . . ?
C13 C17 C19 C9 0.3(3) . . . . ?
C7 C10 C16 C18 -176.80(15) . . . . ?
C7 C10 C5 C14 177.27(16) . . . . ?
